data_7043408
loop_
_publ_author_name
'Moreno-Alc\'antar, Luis Guillermo'
'Hess, Kristopher'
'Guevara-Vela, Jos\'e Manuel'
'Rocha-Rinza, Tom\'as'
'Mart\'in Pend\'as, Angel'
'Flores-Alamo, Marcos'
'Torrens, Hugo'

_publ_section_title
;
 \p-Backbonding and non-covalent interactions in JohnPhos and
 polyfluorothiolate complexes of gold(I)
;
_journal_name_full 'Dalton Trans.'
_journal_paper_doi 10.1039/C7DT00961E
_journal_year 2017
_chemical_formula_moiety 'C26 H27 Au F5 P S'
_chemical_formula_sum 'C26 H27 Au F5 P S'
_chemical_formula_weight 694.47
_space_group_IT_number 61
_symmetry_cell_setting orthorhombic
_symmetry_Int_Tables_number 61
_symmetry_space_group_name_Hall '-P 2ac 2ab'
_symmetry_space_group_name_H-M 'P b c a'
_atom_sites_solution_hydrogens geom
_audit_conform_dict_location ftp://ftp.iucr.org/pub/cif_core.dic
_audit_conform_dict_name cif_core.dic
_audit_conform_dict_version 2.4.3
_audit_creation_date 2016-10-24T13:02:44-00:00
_audit_creation_method 'WinGX routine CIF_UPDATE'
_audit_update_record
;
2017-02-10 deposited with the CCDC.
2017-06-22 downloaded from the CCDC.
;
_cell_angle_alpha 90
_cell_angle_beta 90
_cell_angle_gamma 90
_cell_formula_units_Z 8
_cell_length_a 10.2791(4)
_cell_length_b 19.2381(8)
_cell_length_c 26.2618(10)
_cell_measurement_reflns_used 6059
_cell_measurement_temperature 298(2)
_cell_measurement_theta_max 29.4963
_cell_measurement_theta_min 3.5357
_cell_volume 5193.3(4)
_computing_cell_refinement
;
        CrysAlisPro, Agilent Technologies,
        Version 1.171.36.32 (release 02-08-2013 CrysAlis171 .NET)
        (compiled Aug  2 2013,16:46:58)
;
_computing_data_collection
;
        CrysAlisPro, Agilent Technologies,
        Version 1.171.36.32 (release 02-08-2013 CrysAlis171 .NET)
        (compiled Aug  2 2013,16:46:58)
;
_computing_data_reduction
;
        CrysAlisPro, Agilent Technologies,
        Version 1.171.36.32 (release 02-08-2013 CrysAlis171 .NET)
        (compiled Aug  2 2013,16:46:58)
;
_computing_molecular_graphics
;
          'Ortep-3 for Windows (Farrugia, 1997)'
      L. J. Farrugia, J. Appl. Crystallogr., 1997, 30, 565.
;
_computing_publication_material
;    
        'WinGX publication routines (Farrugia, 1999)'                 
    L. J. Farrugia, J. Appl. Crystallogr., 1999, 32, 837-838.
;
_computing_structure_refinement 'SHELXL-2014 (Sheldrick, 2015)'
_computing_structure_solution
;
      'SHELXS-2014 (Sheldrick, 2015)'
      Sheldrick, G. M. (2015). Acta Cryst. A71, 3--8.
;
_diffrn_ambient_temperature 298(2)
_diffrn_detector_area_resol_mean 10.4685
_diffrn_measured_fraction_theta_full 0.997
_diffrn_measured_fraction_theta_max 0.859
_diffrn_measurement_device_type 'Xcalibur, Atlas, Gemini'
_diffrn_measurement_method '\w scans'
_diffrn_orient_matrix_UB_11 -0.0163462
_diffrn_orient_matrix_UB_12 0.0349109
_diffrn_orient_matrix_UB_13 -0.0058172
_diffrn_orient_matrix_UB_21 -0.0669107
_diffrn_orient_matrix_UB_22 -0.0090675
_diffrn_orient_matrix_UB_23 -0.0003987
_diffrn_orient_matrix_UB_31 -0.0046155
_diffrn_orient_matrix_UB_32 0.0075298
_diffrn_orient_matrix_UB_33 0.0263774
_diffrn_radiation_monochromator graphite
_diffrn_radiation_type MoK\a
_diffrn_radiation_wavelength 0.71073
_diffrn_reflns_av_R_equivalents 0.0492
_diffrn_reflns_av_unetI/netI 0.0714
_diffrn_reflns_Laue_measured_fraction_full 0.997
_diffrn_reflns_Laue_measured_fraction_max 0.859
_diffrn_reflns_limit_h_max 10
_diffrn_reflns_limit_h_min -13
_diffrn_reflns_limit_k_max 26
_diffrn_reflns_limit_k_min -22
_diffrn_reflns_limit_l_max 24
_diffrn_reflns_limit_l_min -36
_diffrn_reflns_number 17607
_diffrn_reflns_point_group_measured_fraction_full 0.997
_diffrn_reflns_point_group_measured_fraction_max 0.859
_diffrn_reflns_theta_full 25.242
_diffrn_reflns_theta_max 29.496
_diffrn_reflns_theta_min 3.682
_exptl_absorpt_coefficient_mu 5.856
_exptl_absorpt_correction_T_max 0.222
_exptl_absorpt_correction_T_min 0.111
_exptl_absorpt_correction_type analytical
_exptl_absorpt_process_details
;
        CrysAlisPro, Agilent Technologies,
        Version 1.171.36.32 (release 02-08-2013 CrysAlis171 .NET)
        (compiled Aug  2 2013,16:46:58)
Analytical numeric absorption correction using a multifaceted crystal
                        model based on expressions derived by R.C. Clark & J.S.
        (Clark, R. C. & Reid, J. S. (1995). Acta Cryst. A51, 887-897)
;
_exptl_crystal_colour colourless
_exptl_crystal_density_diffrn 1.776
_exptl_crystal_description block
_exptl_crystal_F_000 2704
_exptl_crystal_size_max 0.5676
_exptl_crystal_size_mid 0.4719
_exptl_crystal_size_min 0.3289
_refine_diff_density_max 0.966
_refine_diff_density_min -1.585
_refine_diff_density_rms 0.12
_refine_ls_extinction_method none
_refine_ls_goodness_of_fit_ref 1.077
_refine_ls_hydrogen_treatment constr
_refine_ls_matrix_type full
_refine_ls_number_parameters 313
_refine_ls_number_reflns 6213
_refine_ls_number_restraints 0
_refine_ls_restrained_S_all 1.077
_refine_ls_R_factor_all 0.089
_refine_ls_R_factor_gt 0.048
_refine_ls_shift/su_max 0
_refine_ls_shift/su_mean 0
_refine_ls_structure_factor_coef Fsqd
_refine_ls_weighting_details 'w=1/[\s^2^(Fo^2^)+(0.0266P)^2^+3.5394P] where P=(Fo^2^+2Fc^2^)/3'
_refine_ls_weighting_scheme calc
_refine_ls_wR_factor_gt 0.0795
_refine_ls_wR_factor_ref 0.0921
_reflns_Friedel_coverage 0
_reflns_number_gt 3980
_reflns_number_total 6213
_reflns_threshold_expression 'I > 2\s(I)'
_cod_data_source_file c7dt00961e2.cif
_cod_data_source_block khc4
_cod_database_code 7043408

loop_
_symmetry_equiv_pos_as_xyz
'x, y, z'
'-x+1/2, -y, z+1/2'
'x+1/2, -y+1/2, -z'
'-x, y+1/2, -z+1/2'
'-x, -y, -z'
'x-1/2, y, -z-1/2'
'-x-1/2, y-1/2, z'
'x, -y-1/2, z-1/2'

loop_
_atom_site_label
_atom_site_type_symbol
_atom_site_fract_x
_atom_site_fract_y
_atom_site_fract_z
_atom_site_U_iso_or_equiv
_atom_site_adp_type
_atom_site_occupancy
_atom_site_site_symmetry_order
_atom_site_calc_flag
_atom_site_refinement_flags_posn
_atom_site_refinement_flags_adp
C1 C 0.4937(6) 0.1475(3) 0.1631(2) 0.0486(15) Uani 1 1 d . .
C2 C 0.3864(7) 0.1043(3) 0.1671(3) 0.0611(18) Uani 1 1 d . .
C3 C 0.3323(8) 0.0843(4) 0.2118(3) 0.077(2) Uani 1 1 d . .
C4 C 0.3850(9) 0.1057(4) 0.2562(3) 0.081(2) Uani 1 1 d . .
C5 C 0.4901(9) 0.1488(4) 0.2547(3) 0.074(2) Uani 1 1 d . .
C6 C 0.5422(7) 0.1681(3) 0.2093(2) 0.0598(17) Uani 1 1 d . .
C7 C 0.6473(6) 0.4548(3) 0.0967(2) 0.0451(14) Uani 1 1 d . .
C8 C 0.5107(6) 0.4501(3) 0.0963(2) 0.0500(16) Uani 1 1 d . .
C9 C 0.4301(5) 0.3854(3) 0.1031(2) 0.0502(15) Uani 1 1 d . .
C10 C 0.3748(6) 0.3533(4) 0.0617(3) 0.070(2) Uani 1 1 d . .
H10 H 0.393849 0.369114 0.029035 0.084 Uiso 1 1 calc R U
C11 C 0.2910(7) 0.2976(4) 0.0682(3) 0.080(2) Uani 1 1 d . .
H11 H 0.254602 0.276055 0.039863 0.096 Uiso 1 1 calc R U
C12 C 0.2614(7) 0.2743(4) 0.1157(3) 0.077(2) Uani 1 1 d . .
H12 H 0.205745 0.236558 0.119902 0.092 Uiso 1 1 calc R U
C13 C 0.3137(7) 0.3063(4) 0.1572(3) 0.072(2) Uani 1 1 d . .
H13 H 0.293122 0.290721 0.189708 0.086 Uiso 1 1 calc R U
C14 C 0.3975(6) 0.3622(4) 0.1511(2) 0.0609(18) Uani 1 1 d . .
H14 H 0.43192 0.384214 0.179615 0.073 Uiso 1 1 calc R U
C15 C 0.4402(7) 0.5107(4) 0.0875(3) 0.074(2) Uani 1 1 d . .
H15 H 0.349907 0.508267 0.086519 0.088 Uiso 1 1 calc R U
C16 C 0.4985(8) 0.5735(4) 0.0804(3) 0.080(2) Uani 1 1 d . .
H16 H 0.448395 0.612947 0.074607 0.096 Uiso 1 1 calc R U
C17 C 0.6309(8) 0.5782(4) 0.0817(3) 0.071(2) Uani 1 1 d . .
H17 H 0.671795 0.620992 0.077563 0.086 Uiso 1 1 calc R U
C18 C 0.7032(7) 0.5189(3) 0.0894(2) 0.0595(17) Uani 1 1 d . .
H18 H 0.793413 0.522364 0.08964 0.071 Uiso 1 1 calc R U
C19 C 0.8672(6) 0.3759(4) 0.0507(2) 0.0583(17) Uani 1 1 d . .
C20 C 0.9265(6) 0.3034(3) 0.0478(3) 0.0659(18) Uani 1 1 d . .
H20A H 0.858191 0.269486 0.045579 0.099 Uiso 1 1 calc R U
H20B H 0.97742 0.294875 0.077822 0.099 Uiso 1 1 calc R U
H20C H 0.981048 0.300171 0.018271 0.099 Uiso 1 1 calc R U
C21 C 0.7820(8) 0.3861(4) 0.0038(2) 0.098(3) Uani 1 1 d . .
H21A H 0.83112 0.37504 -0.02619 0.147 Uiso 1 1 calc R U
H21B H 0.753632 0.433563 0.002193 0.147 Uiso 1 1 calc R U
H21C H 0.707647 0.356038 0.005966 0.147 Uiso 1 1 calc R U
C22 C 0.9823(8) 0.4268(4) 0.0516(3) 0.100(3) Uani 1 1 d . .
H22A H 1.034448 0.418361 0.081304 0.15 Uiso 1 1 calc R U
H22B H 0.950116 0.47367 0.052455 0.15 Uiso 1 1 calc R U
H22C H 1.034337 0.420337 0.021628 0.15 Uiso 1 1 calc R U
C23 C 0.8336(6) 0.3920(3) 0.1696(2) 0.0507(15) Uani 1 1 d . .
C24 C 0.9111(7) 0.4594(4) 0.1753(3) 0.080(2) Uani 1 1 d . .
H24A H 0.941149 0.463759 0.209762 0.12 Uiso 1 1 calc R U
H24B H 0.856479 0.498299 0.167043 0.12 Uiso 1 1 calc R U
H24C H 0.984456 0.458567 0.152652 0.12 Uiso 1 1 calc R U
C25 C 0.9212(7) 0.3297(4) 0.1807(3) 0.072(2) Uani 1 1 d . .
H25A H 0.996303 0.331462 0.158982 0.108 Uiso 1 1 calc R U
H25B H 0.874089 0.287467 0.174358 0.108 Uiso 1 1 calc R U
H25C H 0.948277 0.330983 0.215637 0.108 Uiso 1 1 calc R U
C26 C 0.7222(7) 0.3939(4) 0.2085(2) 0.0688(19) Uani 1 1 d . .
H26A H 0.756684 0.403677 0.241656 0.103 Uiso 1 1 calc R U
H26B H 0.67875 0.349745 0.208914 0.103 Uiso 1 1 calc R U
H26C H 0.661347 0.429586 0.199104 0.103 Uiso 1 1 calc R U
AU1 Au 0.64616(2) 0.27552(2) 0.10767(2) 0.04568(9) Uani 1 1 d . .
F1 F 0.3319(4) 0.0797(2) 0.12425(17) 0.0950(14) Uani 1 1 d . .
F2 F 0.2286(5) 0.0415(3) 0.2126(2) 0.1252(19) Uani 1 1 d . .
F3 F 0.3338(6) 0.0865(3) 0.30099(18) 0.130(2) Uani 1 1 d . .
F4 F 0.5442(6) 0.1716(2) 0.29854(15) 0.1131(18) Uani 1 1 d . .
F5 F 0.6479(5) 0.2094(2) 0.21119(16) 0.0906(14) Uani 1 1 d . .
P1 P 0.75233(14) 0.37881(8) 0.10644(5) 0.0405(3) Uani 1 1 d . .
S1 S 0.55614(17) 0.16622(9) 0.10284(6) 0.0603(4) Uani 1 1 d . .

loop_
_atom_site_aniso_label
_atom_site_aniso_U_11
_atom_site_aniso_U_22
_atom_site_aniso_U_33
_atom_site_aniso_U_23
_atom_site_aniso_U_13
_atom_site_aniso_U_12
C1 0.050(4) 0.038(3) 0.058(4) 0.004(3) -0.007(3) 0.002(3)
C2 0.064(4) 0.059(4) 0.061(4) 0.002(3) -0.016(4) -0.002(4)
C3 0.069(5) 0.072(5) 0.090(6) 0.029(5) -0.004(5) -0.009(4)
C4 0.103(6) 0.070(5) 0.068(5) 0.023(4) 0.008(5) -0.004(5)
C5 0.114(6) 0.053(4) 0.054(4) 0.005(3) -0.016(5) 0.007(5)
C6 0.065(4) 0.052(4) 0.062(4) 0.002(3) -0.016(4) -0.002(4)
C7 0.043(3) 0.051(4) 0.041(3) 0.006(3) 0.003(3) 0.006(3)
C8 0.046(3) 0.062(4) 0.042(3) -0.004(3) -0.001(3) 0.017(3)
C9 0.031(3) 0.069(4) 0.051(4) -0.006(3) 0.004(3) 0.018(3)
C10 0.057(4) 0.097(6) 0.055(4) -0.011(4) -0.005(4) 0.006(4)
C11 0.050(4) 0.100(6) 0.091(6) -0.031(5) -0.015(4) 0.005(5)
C12 0.041(4) 0.086(5) 0.102(6) -0.005(5) 0.003(4) 0.002(4)
C13 0.058(4) 0.085(5) 0.073(5) 0.003(4) 0.024(4) 0.002(4)
C14 0.049(4) 0.088(5) 0.046(4) -0.008(3) 0.006(3) 0.000(4)
C15 0.052(4) 0.079(5) 0.089(5) 0.003(4) -0.008(4) 0.022(4)
C16 0.079(6) 0.068(5) 0.092(6) 0.001(4) -0.015(5) 0.027(5)
C17 0.085(6) 0.052(4) 0.077(5) 0.011(4) -0.020(4) 0.008(4)
C18 0.055(4) 0.064(4) 0.060(4) 0.008(3) -0.009(3) 0.002(4)
C19 0.057(4) 0.071(4) 0.047(4) 0.008(3) 0.010(3) 0.002(4)
C20 0.049(4) 0.083(5) 0.066(4) -0.007(4) 0.007(4) 0.017(4)
C21 0.118(7) 0.137(7) 0.039(4) 0.006(4) 0.006(4) 0.057(7)
C22 0.092(6) 0.099(6) 0.108(7) 0.003(5) 0.050(5) -0.022(6)
C23 0.055(4) 0.057(4) 0.040(3) 0.001(3) -0.016(3) 0.000(3)
C24 0.081(5) 0.088(5) 0.070(5) -0.003(4) -0.024(4) -0.020(5)
C25 0.068(4) 0.078(5) 0.070(4) 0.001(4) -0.023(4) 0.012(4)
C26 0.082(5) 0.078(5) 0.047(4) -0.005(3) -0.002(4) -0.001(4)
AU1 0.04028(13) 0.04934(15) 0.04743(14) -0.00034(12) -0.00118(11) 0.00041(12)
F1 0.092(3) 0.104(3) 0.090(3) 0.017(3) -0.027(3) -0.048(3)
F2 0.101(4) 0.143(4) 0.131(4) 0.051(3) -0.001(3) -0.055(4)
F3 0.180(6) 0.132(4) 0.079(3) 0.036(3) 0.031(3) -0.018(4)
F4 0.194(6) 0.088(3) 0.057(3) 0.004(2) -0.022(3) -0.005(4)
F5 0.116(4) 0.084(3) 0.071(3) 0.005(2) -0.030(3) -0.038(3)
P1 0.0361(7) 0.0474(8) 0.0381(7) 0.0044(7) -0.0006(7) 0.0033(7)
S1 0.0622(10) 0.0582(9) 0.0605(10) -0.0090(8) -0.0019(9) -0.0108(9)

loop_
_atom_type_symbol
_atom_type_description
_atom_type_scat_dispersion_real
_atom_type_scat_dispersion_imag
_atom_type_scat_source
C C 0.0033 0.0016 'International Tables Vol C Tables 4.2.6.8 and 6.1.1.4'
H H 0 0 'International Tables Vol C Tables 4.2.6.8 and 6.1.1.4'
Au Au -2.0133 8.8022 'International Tables Vol C Tables 4.2.6.8 and 6.1.1.4'
F F 0.0171 0.0103 'International Tables Vol C Tables 4.2.6.8 and 6.1.1.4'
P P 0.1023 0.0942 'International Tables Vol C Tables 4.2.6.8 and 6.1.1.4'
S S 0.1246 0.1234 'International Tables Vol C Tables 4.2.6.8 and 6.1.1.4'

loop_
_exptl_crystal_face_index_h
_exptl_crystal_face_index_k
_exptl_crystal_face_index_l
_exptl_crystal_face_perp_dist
14 5 -3 0.2202
-10 -8 -23 0.2189
-7 2 32 0.2086
7 -2 -32 0.2086
3 -26 1 0.1644
-3 26 -1 0.1644
9 12 25 0.3024
-14 0 -2 0.2015

loop_
_geom_angle_atom_site_label_1
_geom_angle_atom_site_label_2
_geom_angle_atom_site_label_3
_geom_angle
C6 C1 C2 113.4(6)
C6 C1 S1 127.5(5)
C2 C1 S1 119.1(5)
F1 C2 C3 117.1(7)
F1 C2 C1 118.6(6)
C3 C2 C1 124.3(7)
F2 C3 C4 119.4(8)
F2 C3 C2 120.7(8)
C4 C3 C2 119.8(7)
F3 C4 C3 121.1(8)
F3 C4 C5 120.3(8)
C3 C4 C5 118.6(7)
F4 C5 C6 119.7(7)
F4 C5 C4 120.0(7)
C6 C5 C4 120.3(7)
F5 C6 C5 116.5(6)
F5 C6 C1 119.9(6)
C5 C6 C1 123.6(7)
C18 C7 C8 118.2(6)
C18 C7 P1 119.2(5)
C8 C7 P1 122.5(5)
C15 C8 C7 117.8(6)
C15 C8 C9 115.3(5)
C7 C8 C9 126.9(5)
C10 C9 C14 118.6(6)
C10 C9 C8 120.2(6)
C14 C9 C8 120.7(6)
C9 C10 C11 120.4(7)
C9 C10 H10 119.8
C11 C10 H10 119.8
C12 C11 C10 120.5(7)
C12 C11 H11 119.8
C10 C11 H11 119.8
C13 C12 C11 119.7(7)
C13 C12 H12 120.2
C11 C12 H12 120.2
C12 C13 C14 120.3(7)
C12 C13 H13 119.8
C14 C13 H13 119.8
C9 C14 C13 120.5(6)
C9 C14 H14 119.8
C13 C14 H14 119.8
C16 C15 C8 122.5(7)
C16 C15 H15 118.8
C8 C15 H15 118.8
C15 C16 C17 119.7(7)
C15 C16 H16 120.2
C17 C16 H16 120.2
C16 C17 C18 119.1(7)
C16 C17 H17 120.4
C18 C17 H17 120.4
C7 C18 C17 122.6(6)
C7 C18 H18 118.7
C17 C18 H18 118.7
C20 C19 C21 107.9(6)
C20 C19 C22 106.1(5)
C21 C19 C22 111.9(6)
C20 C19 P1 108.5(4)
C21 C19 P1 105.3(4)
C22 C19 P1 116.9(5)
C19 C20 H20A 109.5
C19 C20 H20B 109.5
H20A C20 H20B 109.5
C19 C20 H20C 109.5
H20A C20 H20C 109.5
H20B C20 H20C 109.5
C19 C21 H21A 109.5
C19 C21 H21B 109.5
H21A C21 H21B 109.5
C19 C21 H21C 109.5
H21A C21 H21C 109.5
H21B C21 H21C 109.5
C19 C22 H22A 109.5
C19 C22 H22B 109.5
H22A C22 H22B 109.5
C19 C22 H22C 109.5
H22A C22 H22C 109.5
H22B C22 H22C 109.5
C25 C23 C24 109.8(5)
C25 C23 C26 109.4(5)
C24 C23 C26 107.6(5)
C25 C23 P1 109.0(4)
C24 C23 P1 115.7(4)
C26 C23 P1 105.0(4)
C23 C24 H24A 109.5
C23 C24 H24B 109.5
H24A C24 H24B 109.5
C23 C24 H24C 109.5
H24A C24 H24C 109.5
H24B C24 H24C 109.5
C23 C25 H25A 109.5
C23 C25 H25B 109.5
H25A C25 H25B 109.5
C23 C25 H25C 109.5
H25A C25 H25C 109.5
H25B C25 H25C 109.5
C23 C26 H26A 109.5
C23 C26 H26B 109.5
H26A C26 H26B 109.5
C23 C26 H26C 109.5
H26A C26 H26C 109.5
H26B C26 H26C 109.5
P1 AU1 S1 173.60(6)
C7 P1 C23 106.2(3)
C7 P1 C19 106.5(3)
C23 P1 C19 114.4(3)
C7 P1 AU1 114.6(2)
C23 P1 AU1 108.68(19)
C19 P1 AU1 106.7(2)
C1 S1 AU1 106.7(2)

loop_
_geom_bond_atom_site_label_1
_geom_bond_atom_site_label_2
_geom_bond_distance
C1 C6 1.371(8)
C1 C2 1.385(8)
C1 S1 1.745(6)
C2 F1 1.343(7)
C2 C3 1.355(10)
C3 F2 1.347(8)
C3 C4 1.349(11)
C4 F3 1.341(8)
C4 C5 1.363(10)
C5 F4 1.352(8)
C5 C6 1.359(9)
C6 F5 1.346(7)
C7 C18 1.375(8)
C7 C8 1.407(8)
C7 P1 1.835(6)
C8 C15 1.392(8)
C8 C9 1.506(9)
C9 C10 1.374(8)
C9 C14 1.378(8)
C10 C11 1.386(10)
C10 H10 0.93
C11 C12 1.362(10)
C11 H11 0.93
C12 C13 1.362(10)
C12 H12 0.93
C13 C14 1.387(9)
C13 H13 0.93
C14 H14 0.93
C15 C16 1.361(10)
C15 H15 0.93
C16 C17 1.364(10)
C16 H16 0.93
C17 C18 1.377(9)
C17 H17 0.93
C18 H18 0.93
C19 C20 1.524(8)
C19 C21 1.524(9)
C19 C22 1.536(9)
C19 P1 1.881(6)
C20 H20A 0.96
C20 H20B 0.96
C20 H20C 0.96
C21 H21A 0.96
C21 H21B 0.96
C21 H21C 0.96
C22 H22A 0.96
C22 H22B 0.96
C22 H22C 0.96
C23 C25 1.527(8)
C23 C24 1.531(9)
C23 C26 1.535(8)
C23 P1 1.873(5)
C24 H24A 0.96
C24 H24B 0.96
C24 H24C 0.96
C25 H25A 0.96
C25 H25B 0.96
C25 H25C 0.96
C26 H26A 0.96
C26 H26B 0.96
C26 H26C 0.96
AU1 P1 2.2674(15)
AU1 S1 2.3007(16)

loop_
_geom_torsion_atom_site_label_1
_geom_torsion_atom_site_label_2
_geom_torsion_atom_site_label_3
_geom_torsion_atom_site_label_4
_geom_torsion
C6 C1 C2 F1 -178.9(6)
S1 C1 C2 F1 -1.8(8)
C6 C1 C2 C3 0.7(10)
S1 C1 C2 C3 177.8(6)
F1 C2 C3 F2 0.2(10)
C1 C2 C3 F2 -179.3(6)
F1 C2 C3 C4 178.2(7)
C1 C2 C3 C4 -1.4(12)
F2 C3 C4 F3 -1.7(12)
C2 C3 C4 F3 -179.7(7)
F2 C3 C4 C5 179.8(7)
C2 C3 C4 C5 1.9(12)
F3 C4 C5 F4 0.9(11)
C3 C4 C5 F4 179.4(7)
F3 C4 C5 C6 179.8(7)
C3 C4 C5 C6 -1.7(11)
F4 C5 C6 F5 0.5(9)
C4 C5 C6 F5 -178.4(6)
F4 C5 C6 C1 180.0(6)
C4 C5 C6 C1 1.1(11)
C2 C1 C6 F5 178.9(5)
S1 C1 C6 F5 2.1(9)
C2 C1 C6 C5 -0.5(9)
S1 C1 C6 C5 -177.3(5)
C18 C7 C8 C15 1.1(8)
P1 C7 C8 C15 -178.7(5)
C18 C7 C8 C9 179.6(5)
P1 C7 C8 C9 -0.3(8)
C15 C8 C9 C10 76.4(7)
C7 C8 C9 C10 -102.1(7)
C15 C8 C9 C14 -95.7(7)
C7 C8 C9 C14 85.8(8)
C14 C9 C10 C11 -1.8(9)
C8 C9 C10 C11 -174.0(6)
C9 C10 C11 C12 0.5(10)
C10 C11 C12 C13 0.7(11)
C11 C12 C13 C14 -0.5(11)
C10 C9 C14 C13 1.9(9)
C8 C9 C14 C13 174.1(5)
C12 C13 C14 C9 -0.8(10)
C7 C8 C15 C16 -1.1(10)
C9 C8 C15 C16 -179.8(7)
C8 C15 C16 C17 -0.1(12)
C15 C16 C17 C18 1.2(12)
C8 C7 C18 C17 0.0(9)
P1 C7 C18 C17 179.9(5)
C16 C17 C18 C7 -1.2(11)
C18 C7 P1 C23 67.5(5)
C8 C7 P1 C23 -112.6(5)
C18 C7 P1 C19 -54.7(5)
C8 C7 P1 C19 125.2(5)
C18 C7 P1 AU1 -172.5(4)
C8 C7 P1 AU1 7.4(5)
C25 C23 P1 C7 179.0(4)
C24 C23 P1 C7 -56.7(5)
C26 C23 P1 C7 61.8(5)
C25 C23 P1 C19 -63.8(5)
C24 C23 P1 C19 60.5(6)
C26 C23 P1 C19 179.0(4)
C25 C23 P1 AU1 55.2(4)
C24 C23 P1 AU1 179.6(4)
C26 C23 P1 AU1 -62.0(4)
C20 C19 P1 C7 -162.4(4)
C21 C19 P1 C7 -47.2(6)
C22 C19 P1 C7 77.7(6)
C20 C19 P1 C23 80.6(5)
C21 C19 P1 C23 -164.1(5)
C22 C19 P1 C23 -39.2(6)
C20 C19 P1 AU1 -39.6(5)
C21 C19 P1 AU1 75.7(5)
C22 C19 P1 AU1 -159.4(5)
C6 C1 S1 AU1 -33.3(6)
C2 C1 S1 AU1 150.0(4)
